data_1562584
loop_
_publ_author_name
'Tang, Chunying'
'Wang, Fang'
'Chen, Ruihong'
'Jiang, Wenqing'
'Zhang, Yong'
'Jia, Dingxian'

_publ_section_title
;
 Complexation of Sn2Se6 with lanthanide(III) centers influenced by
 ethylene polyamines: Solvothermal syntheses, crystal structures, and
 optical properties of lanthanide selenidostannates
;
_journal_name_full 'Journal of Solid State Chemistry'
_journal_page_first 70
_journal_page_last 77
_journal_paper_doi 10.1016/j.jssc.2013.05.008
_journal_volume 204
_journal_year 2013
_chemical_formula_moiety 'C8 H26 Ce N5 O Se6 Sn2'
_chemical_formula_sum 'C8 H26 Ce N5 O Se6 Sn2'
_chemical_formula_weight 1059.60
_space_group_IT_number 15
_space_group_name_Hall '-C 2yc'
_space_group_name_H-M_alt 'C 1 2/c 1'
_symmetry_cell_setting monoclinic
_symmetry_Int_Tables_number 15
_symmetry_space_group_name_Hall '-C 2yc'
_symmetry_space_group_name_H-M 'C 1 2/c 1'
_atom_sites_solution_hydrogens geom
_atom_sites_solution_primary direct
_atom_sites_solution_secondary difmap
_audit_creation_method SHELXL-97
_cell_angle_alpha 90.00
_cell_angle_beta 105.98(3)
_cell_angle_gamma 90.00
_cell_formula_units_Z 4
_cell_length_a 13.852(3)
_cell_length_b 9.802(2)
_cell_length_c 22.035(4)
_cell_measurement_reflns_used 4780
_cell_measurement_temperature 293(2)
_cell_measurement_theta_max 25.35
_cell_measurement_theta_min 3.0585
_cell_volume 2876.2(11)
_computing_cell_refinement CrystalClear
_computing_data_collection CrystalClear
_computing_data_reduction CrystalStructure
_computing_structure_refinement 'SHELXL-97 (Sheldrick, 1997)'
_computing_structure_solution 'SHELXS-97 (Sheldrick, 1990)'
_diffrn_ambient_temperature 293(2)
_diffrn_detector_area_resol_mean 7.31
_diffrn_measured_fraction_theta_full 0.996
_diffrn_measured_fraction_theta_max 0.996
_diffrn_measurement_device_type 'Rigaku Mercury'
_diffrn_measurement_method \w
_diffrn_radiation_monochromator graphite
_diffrn_radiation_source 'fine-focus sealed tube'
_diffrn_radiation_type MoK\a
_diffrn_radiation_wavelength 0.71073
_diffrn_reflns_av_R_equivalents 0.0905
_diffrn_reflns_av_sigmaI/netI 0.0765
_diffrn_reflns_limit_h_max 16
_diffrn_reflns_limit_h_min -15
_diffrn_reflns_limit_k_max 9
_diffrn_reflns_limit_k_min -11
_diffrn_reflns_limit_l_max 26
_diffrn_reflns_limit_l_min -26
_diffrn_reflns_number 12857
_diffrn_reflns_theta_full 25.35
_diffrn_reflns_theta_max 25.35
_diffrn_reflns_theta_min 3.06
_exptl_absorpt_coefficient_mu 10.878
_exptl_absorpt_correction_T_max 0.1388
_exptl_absorpt_correction_T_min 0.0739
_exptl_absorpt_correction_type multi-scan
_exptl_absorpt_process_details 'Jacobson, R. (1998) Private communication'
_exptl_crystal_colour Red
_exptl_crystal_density_diffrn 2.447
_exptl_crystal_density_method 'not measured'
_exptl_crystal_description Block
_exptl_crystal_F_000 1916
_exptl_crystal_size_max 0.50
_exptl_crystal_size_mid 0.40
_exptl_crystal_size_min 0.30
_refine_diff_density_max 2.108
_refine_diff_density_min -1.641
_refine_diff_density_rms 0.347
_refine_ls_extinction_coef 0.00137(18)
_refine_ls_extinction_expression Fc^*^=kFc[1+0.001xFc^2^\l^3^/sin(2\q)]^-1/4^
_refine_ls_extinction_method SHELXL
_refine_ls_goodness_of_fit_ref 1.103
_refine_ls_hydrogen_treatment constr
_refine_ls_matrix_type full
_refine_ls_number_parameters 129
_refine_ls_number_reflns 2631
_refine_ls_number_restraints 8
_refine_ls_restrained_S_all 1.101
_refine_ls_R_factor_all 0.0738
_refine_ls_R_factor_gt 0.0510
_refine_ls_shift/su_max 0.002
_refine_ls_shift/su_mean 0.000
_refine_ls_structure_factor_coef Fsqd
_refine_ls_weighting_details 'calc w=1/[\s^2^(Fo^2^)+(0.0626P)^2^+454.4881P] where P=(Fo^2^+2Fc^2^)/3'
_refine_ls_weighting_scheme calc
_refine_ls_wR_factor_gt 0.1415
_refine_ls_wR_factor_ref 0.1591
_reflns_number_gt 2164
_reflns_number_total 2631
_reflns_threshold_expression >2sigma(I)
_cod_data_source_file JSSC-2013-204-70.cif
_cod_data_source_block complex_1
_cod_depositor_comments
;
The following automatic conversions were performed:

data item '_exptl_absorpt_correction_type' value 'Multi-scan' was
changed to 'multi-scan' in accordance with the built-in table derived
from the CIF Core dictionary named 'cif_core.dic' version 2.4.5 last
updated on 2014-11-21.

Automatic conversion script
Id: cif_fix_values 8369 2020-08-20 11:38:08Z andrius 
;
_cod_original_cell_volume 2876.2(10)
_cod_original_sg_symbol_H-M 'C 2/c '
_cod_database_code 1562584

loop_
_symmetry_equiv_pos_as_xyz
'x, y, z'
'-x, y, -z+1/2'
'x+1/2, y+1/2, z'
'-x+1/2, y+1/2, -z+1/2'
'-x, -y, -z'
'x, -y, z-1/2'
'-x+1/2, -y+1/2, -z'
'x+1/2, -y+1/2, z-1/2'

loop_
_atom_site_label
_atom_site_type_symbol
_atom_site_fract_x
_atom_site_fract_y
_atom_site_fract_z
_atom_site_U_iso_or_equiv
_atom_site_adp_type
_atom_site_occupancy
_atom_site_symmetry_multiplicity
_atom_site_calc_flag
_atom_site_refinement_flags
_atom_site_disorder_assembly
_atom_site_disorder_group
Sn1 Sn 0.53402(11) 0.00410(16) 0.58328(6) 0.0335(5) Uani 1 1 d . . .
Se1 Se 0.4890(2) -0.1605(3) 0.65502(11) 0.0462(7) Uani 1 1 d . . .
Se2 Se 0.6238(2) 0.1903(3) 0.65018(11) 0.0506(8) Uani 1 1 d . . .
Se3 Se 0.38142(18) 0.0966(3) 0.49641(10) 0.0437(7) Uani 1 1 d . . .
Ce1 Ce 0.5000 0.08658(18) 0.7500 0.0383(5) Uani 1 2 d S . .
N1 N 0.5000 0.358(3) 0.7500 0.055(12) Uani 1 2 d SD . .
N2 N 0.3575(15) 0.2117(19) 0.6563(9) 0.041(5) Uani 1 1 d D . .
N3 N 0.3145(14) -0.022(2) 0.7227(10) 0.047(5) Uani 1 1 d D . .
H3A H 0.3180 -0.1060 0.7074 0.056 Uiso 1 1 calc R . .
H3B H 0.2983 -0.0311 0.7593 0.056 Uiso 1 1 calc R . .
C1 C 0.4216(19) 0.435(3) 0.7055(13) 0.055(9) Uani 1 1 d D . .
C2A C 0.331(3) 0.348(3) 0.673(2) 0.051(3) Uani 0.55 1 d PD . .
C2B C 0.357(6) 0.361(3) 0.6485(18) 0.047(4) Uani 0.45 1 d PD . .
C3A C 0.261(3) 0.132(6) 0.628(2) 0.051(18) Uani 0.55 1 d PD . .
C3B C 0.259(4) 0.195(4) 0.668(4) 0.057(18) Uani 0.45 1 d PD . .
C4 C 0.231(2) 0.049(3) 0.6784(14) 0.058(12) Uani 1 1 d D . .
O1 O 0.606(10) 0.410(11) 0.491(2) 0.071(9) Uani 0.50 1 d P . .

loop_
_atom_site_aniso_label
_atom_site_aniso_U_11
_atom_site_aniso_U_22
_atom_site_aniso_U_33
_atom_site_aniso_U_23
_atom_site_aniso_U_13
_atom_site_aniso_U_12
Sn1 0.0401(9) 0.0428(10) 0.0179(7) -0.0025(6) 0.0086(6) -0.0012(7)
Se1 0.0702(18) 0.0407(14) 0.0309(13) -0.0041(10) 0.0192(12) -0.0095(12)
Se2 0.0718(18) 0.0506(16) 0.0294(13) -0.0071(11) 0.0138(12) -0.0231(13)
Se3 0.0425(14) 0.0642(17) 0.0239(12) -0.0016(10) 0.0082(10) 0.0120(11)
Ce1 0.0393(10) 0.0357(10) 0.0382(8) 0.000 0.0066(7) 0.000
N1 0.062(3) 0.044(19) 0.036(18) 0.000 -0.025(19) 0.008
N2 0.046(11) 0.044(11) 0.033(10) 0.010(9) 0.009(9) 0.011(9)
N3 0.049(12) 0.042(12) 0.048(12) -0.005(9) 0.010(10) -0.001(9)
C1 0.059(18) 0.057(2) 0.047(2) 0.019(17) 0.013(16) 0.010(15)
C2A 0.049(8) 0.056(4) 0.041(2) -0.011(2) -0.002(3) 0.007(4)
C2B 0.045(11) 0.047(5) 0.050(3) -0.013(3) 0.014(5) -0.001(6)
C3A 0.042(2) 0.056(4) 0.052(6) 0.01(4) 0.008(3) 0.005(2)
C3B 0.054(3) 0.046(4) 0.069(5) 0.00(4) 0.013(3) 0.013(3)
C4 0.057(2) 0.050(3) 0.052(19) 0.012(18) -0.011(16) -0.002(19)
O1 0.066(18) 0.075(13) 0.063(3) -0.018(5) 0.017(6) -0.008(14)

loop_
_atom_type_symbol
_atom_type_description
_atom_type_scat_dispersion_real
_atom_type_scat_dispersion_imag
_atom_type_scat_source
C C 0.0033 0.0016 'International Tables Vol C Tables 4.2.6.8 and 6.1.1.4'
H H 0.0000 0.0000 'International Tables Vol C Tables 4.2.6.8 and 6.1.1.4'
N N 0.0061 0.0033 'International Tables Vol C Tables 4.2.6.8 and 6.1.1.4'
O O 0.0106 0.0060 'International Tables Vol C Tables 4.2.6.8 and 6.1.1.4'
Se Se -0.0929 2.2259 'International Tables Vol C Tables 4.2.6.8 and 6.1.1.4'
Sn Sn -0.6537 1.4246 'International Tables Vol C Tables 4.2.6.8 and 6.1.1.4'
Ce Ce -0.2486 2.6331 'International Tables Vol C Tables 4.2.6.8 and 6.1.1.4'

loop_
_geom_angle_atom_site_label_1
_geom_angle_atom_site_label_2
_geom_angle_atom_site_label_3
_geom_angle
_geom_angle_site_symmetry_1
_geom_angle_site_symmetry_3
Se1 Sn1 Se2 106.15(10) . .
Se1 Sn1 Se3 115.64(11) . 5_656
Se2 Sn1 Se3 116.48(11) . 5_656
Se1 Sn1 Se3 113.90(11) . .
Se2 Sn1 Se3 110.98(11) . .
Se3 Sn1 Se3 93.57(9) 5_656 .
Sn1 Se1 Ce1 87.04(8) . .
Sn1 Se2 Ce1 84.31(8) . .
Sn1 Se3 Sn1 86.43(9) 5_656 .
N1 Ce1 N3 113.2(4) . .
N1 Ce1 N3 113.2(4) . 2_656
N3 Ce1 N3 133.6(8) . 2_656
N1 Ce1 N2 63.2(4) . 2_656
N3 Ce1 N2 142.7(6) . 2_656
N3 Ce1 N2 63.9(6) 2_656 2_656
N1 Ce1 N2 63.2(4) . .
N3 Ce1 N2 63.9(6) . .
N3 Ce1 N2 142.7(6) 2_656 .
N2 Ce1 N2 126.5(8) 2_656 .
N1 Ce1 Se1 139.67(5) . .
N3 Ce1 Se1 71.5(5) . .
N3 Ce1 Se1 73.5(4) 2_656 .
N2 Ce1 Se1 137.4(4) 2_656 .
N2 Ce1 Se1 87.2(4) . .
N1 Ce1 Se1 139.67(5) . 2_656
N3 Ce1 Se1 73.5(4) . 2_656
N3 Ce1 Se1 71.5(5) 2_656 2_656
N2 Ce1 Se1 87.2(4) 2_656 2_656
N2 Ce1 Se1 137.4(4) . 2_656
Se1 Ce1 Se1 80.66(10) . 2_656
N1 Ce1 Se2 72.05(6) . 2_656
N3 Ce1 Se2 68.3(5) . 2_656
N3 Ce1 Se2 127.7(5) 2_656 2_656
N2 Ce1 Se2 75.9(4) 2_656 2_656
N2 Ce1 Se2 88.0(4) . 2_656
Se1 Ce1 Se2 137.28(8) . 2_656
Se1 Ce1 Se2 74.65(6) 2_656 2_656
N1 Ce1 Se2 72.05(6) . .
N3 Ce1 Se2 127.7(5) . .
N3 Ce1 Se2 68.3(5) 2_656 .
N2 Ce1 Se2 88.0(4) 2_656 .
N2 Ce1 Se2 75.9(4) . .
Se1 Ce1 Se2 74.65(6) . .
Se1 Ce1 Se2 137.28(8) 2_656 .
Se2 Ce1 Se2 144.10(11) 2_656 .
C1 N1 C1 117(3) . 2_656
C1 N1 Ce1 121.4(16) . .
C1 N1 Ce1 121.4(16) 2_656 .
C3B N2 C2A 75(3) . .
C3B N2 C2B 99(4) . .
C2A N2 C2B 29(3) . .
C3B N2 C3A 42(3) . .
C2A N2 C3A 108(3) . .
C2B N2 C3A 119(3) . .
C3B N2 Ce1 110(3) . .
C2A N2 Ce1 114(2) . .
C2B N2 Ce1 121(2) . .
C3A N2 Ce1 116.7(19) . .
C4 N3 Ce1 119.4(16) . .
C4 N3 H3A 107.5 . .
Ce1 N3 H3A 107.5 . .
C4 N3 H3B 107.5 . .
Ce1 N3 H3B 107.5 . .
H3A N3 H3B 107.0 . .
N1 C1 C2B 118(3) . .
N1 C1 C2A 113(2) . .
C2B C1 C2A 28(3) . .
N2 C2A C1 114(3) . .
N2 C2B C1 113(3) . .
C4 C3A N2 111(4) . .
N2 C3B C4 115(3) . .
N3 C4 C3A 115(3) . .
N3 C4 C3B 111(3) . .
C3A C4 C3B 41(3) . .

loop_
_geom_bond_atom_site_label_1
_geom_bond_atom_site_label_2
_geom_bond_distance
_geom_bond_site_symmetry_2
Sn1 Se1 2.456(3) .
Sn1 Se2 2.458(3) .
Sn1 Se3 2.562(3) 5_656
Sn1 Se3 2.594(3) .
Se1 Ce1 3.177(3) .
Se2 Ce1 3.300(3) .
Se3 Sn1 2.562(3) 5_656
Ce1 N1 2.66(3) .
Ce1 N3 2.69(2) .
Ce1 N3 2.69(2) 2_656
Ce1 N2 2.723(18) 2_656
Ce1 N2 2.723(18) .
Ce1 Se1 3.177(3) 2_656
Ce1 Se2 3.300(3) 2_656
N1 C1 1.461(17) .
N1 C1 1.461(17) 2_656
N2 C3B 1.46(5) .
N2 C2A 1.465(19) .
N2 C2B 1.48(2) .
N2 C3A 1.53(5) .
N3 C4 1.465(18) .
N3 H3A 0.9000 .
N3 H3B 0.9000 .
C1 C2B 1.51(2) .
C1 C2A 1.52(2) .
C3A C4 1.51(2) .
C3B C4 1.52(2) .

loop_
_geom_hbond_atom_site_label_D
_geom_hbond_atom_site_label_H
_geom_hbond_atom_site_label_A
_geom_hbond_distance_DH
_geom_hbond_distance_HA
_geom_hbond_distance_DA
_geom_hbond_angle_DHA
_geom_hbond_site_symmetry_A
N3 H3A Se1 0.90 2.96 3.45(2) 116.3 .
N3 H3B Se2 0.90 2.94 3.40(2) 113.2 2_656

loop_
_geom_torsion_atom_site_label_1
_geom_torsion_atom_site_label_2
_geom_torsion_atom_site_label_3
_geom_torsion_atom_site_label_4
_geom_torsion
_geom_torsion_site_symmetry_1
_geom_torsion_site_symmetry_2
_geom_torsion_site_symmetry_3
_geom_torsion_site_symmetry_4
Se2 Sn1 Se1 Ce1 24.73(11) . . . .
Se3 Sn1 Se1 Ce1 155.56(8) 5_656 . . .
Se3 Sn1 Se1 Ce1 -97.68(9) . . . .
Se1 Sn1 Se2 Ce1 -23.85(11) . . . .
Se3 Sn1 Se2 Ce1 -154.20(9) 5_656 . . .
Se3 Sn1 Se2 Ce1 100.40(9) . . . .
Se1 Sn1 Se3 Sn1 -120.13(11) . . . 5_656
Se2 Sn1 Se3 Sn1 120.16(11) . . . 5_656
Se3 Sn1 Se3 Sn1 0.0 5_656 . . 5_656
Sn1 Se1 Ce1 N1 17.11(13) . . . .
Sn1 Se1 Ce1 N3 121.5(4) . . . .
Sn1 Se1 Ce1 N3 -89.5(5) . . . 2_656
Sn1 Se1 Ce1 N2 -87.5(6) . . . 2_656
Sn1 Se1 Ce1 N2 58.1(4) . . . .
Sn1 Se1 Ce1 Se1 -162.89(13) . . . 2_656
Sn1 Se1 Ce1 Se2 142.11(9) . . . 2_656
Sn1 Se1 Ce1 Se2 -18.08(8) . . . .
Sn1 Se2 Ce1 N1 -138.78(9) . . . .
Sn1 Se2 Ce1 N3 -32.9(5) . . . .
Sn1 Se2 Ce1 N3 96.2(5) . . . 2_656
Sn1 Se2 Ce1 N2 158.8(4) . . . 2_656
Sn1 Se2 Ce1 N2 -72.8(4) . . . .
Sn1 Se2 Ce1 Se1 18.14(8) . . . .
Sn1 Se2 Ce1 Se1 75.09(13) . . . 2_656
Sn1 Se2 Ce1 Se2 -138.78(9) . . . 2_656
N3 Ce1 N1 C1 -35.6(16) . . . .
N3 Ce1 N1 C1 144.4(16) 2_656 . . .
N2 Ce1 N1 C1 -174.4(16) 2_656 . . .
N2 Ce1 N1 C1 5.6(16) . . . .
Se1 Ce1 N1 C1 52.8(15) . . . .
Se1 Ce1 N1 C1 -127.2(15) 2_656 . . .
Se2 Ce1 N1 C1 -91.5(15) 2_656 . . .
Se2 Ce1 N1 C1 88.5(15) . . . .
N3 Ce1 N1 C1 144.4(16) . . . 2_656
N3 Ce1 N1 C1 -35.6(16) 2_656 . . 2_656
N2 Ce1 N1 C1 5.6(16) 2_656 . . 2_656
N2 Ce1 N1 C1 -174.4(16) . . . 2_656
Se1 Ce1 N1 C1 -127.2(15) . . . 2_656
Se1 Ce1 N1 C1 52.8(15) 2_656 . . 2_656
Se2 Ce1 N1 C1 88.5(15) 2_656 . . 2_656
Se2 Ce1 N1 C1 -91.5(15) . . . 2_656
N1 Ce1 N2 C3B -108(3) . . . .
N3 Ce1 N2 C3B 29(3) . . . .
N3 Ce1 N2 C3B 158(3) 2_656 . . .
N2 Ce1 N2 C3B -108(3) 2_656 . . .
Se1 Ce1 N2 C3B 100(3) . . . .
Se1 Ce1 N2 C3B 27(3) 2_656 . . .
Se2 Ce1 N2 C3B -37(3) 2_656 . . .
Se2 Ce1 N2 C3B 175(3) . . . .
N1 Ce1 N2 C2A -26(2) . . . .
N3 Ce1 N2 C2A 112(3) . . . .
N3 Ce1 N2 C2A -120(2) 2_656 . . .
N2 Ce1 N2 C2A -26(2) 2_656 . . .
Se1 Ce1 N2 C2A -178(2) . . . .
Se1 Ce1 N2 C2A 109(2) 2_656 . . .
Se2 Ce1 N2 C2A 45(2) 2_656 . . .
Se2 Ce1 N2 C2A -103(2) . . . .
N1 Ce1 N2 C2B 6(4) . . . .
N3 Ce1 N2 C2B 144(4) . . . .
N3 Ce1 N2 C2B -88(4) 2_656 . . .
N2 Ce1 N2 C2B 6(4) 2_656 . . .
Se1 Ce1 N2 C2B -146(4) . . . .
Se1 Ce1 N2 C2B 141(4) 2_656 . . .
Se2 Ce1 N2 C2B 77(4) 2_656 . . .
Se2 Ce1 N2 C2B -71(4) . . . .
N1 Ce1 N2 C3A -153(3) . . . .
N3 Ce1 N2 C3A -16(3) . . . .
N3 Ce1 N2 C3A 113(3) 2_656 . . .
N2 Ce1 N2 C3A -153(3) 2_656 . . .
Se1 Ce1 N2 C3A 55(3) . . . .
Se1 Ce1 N2 C3A -18(3) 2_656 . . .
Se2 Ce1 N2 C3A -82(3) 2_656 . . .
Se2 Ce1 N2 C3A 130(3) . . . .
N1 Ce1 N3 C4 34(2) . . . .
N3 Ce1 N3 C4 -146(2) 2_656 . . .
N2 Ce1 N3 C4 109(2) 2_656 . . .
N2 Ce1 N3 C4 -7(2) . . . .
Se1 Ce1 N3 C4 -103(2) . . . .
Se1 Ce1 N3 C4 171(2) 2_656 . . .
Se2 Ce1 N3 C4 91(2) 2_656 . . .
Se2 Ce1 N3 C4 -51(2) . . . .
C1 N1 C1 C2B 164(4) 2_656 . . .
Ce1 N1 C1 C2B -16(4) . . . .
C1 N1 C1 C2A -165(3) 2_656 . . .
Ce1 N1 C1 C2A 15(3) . . . .
C3B N2 C2A C1 150(5) . . . .
C2B N2 C2A C1 -67(4) . . . .
C3A N2 C2A C1 176(3) . . . .
Ce1 N2 C2A C1 45(4) . . . .
N1 C1 C2A N2 -40(5) . . . .
C2B C1 C2A N2 67(4) . . . .
C3B N2 C2B C1 104(6) . . . .
C2A N2 C2B C1 67(3) . . . .
C3A N2 C2B C1 143(5) . . . .
Ce1 N2 C2B C1 -16(7) . . . .
N1 C1 C2B N2 21(7) . . . .
C2A C1 C2B N2 -66(3) . . . .
C3B N2 C3A C4 -54(3) . . . .
C2A N2 C3A C4 -93(4) . . . .
C2B N2 C3A C4 -123(4) . . . .
Ce1 N2 C3A C4 36(5) . . . .
C2A N2 C3B C4 -163(6) . . . .
C2B N2 C3B C4 -180(5) . . . .
C3A N2 C3B C4 56(3) . . . .
Ce1 N2 C3B C4 -52(6) . . . .
Ce1 N3 C4 C3A 30(4) . . . .
Ce1 N3 C4 C3B -15(4) . . . .
N2 C3A C4 N3 -43(5) . . . .
N2 C3A C4 C3B 52(5) . . . .
N2 C3B C4 N3 46(7) . . . .
N2 C3B C4 C3A -58(4) . . . .
